data_4502601
loop_
_publ_author_name
'Li, Baiyan'
'Peng, Yu'
'Li, Guanghua'
'Hua, Jia'
'Yu, Yang'
'Jin, Di'
'Shi, Zhan'
'Feng, Shouhua'

_publ_section_title
;
 Design and Construction of Coordination Polymers by
 4-Amino-3,5-bis(n-pyridyl)-1,2,4-triazole (n= 2, 3, 4) Isomers in a
 Copper(I) Halide System: Diverse Structures Tuned by Isomeric and Anion
 Effects
;
_journal_issue 5
_journal_name_full 'Crystal Growth &amp; Design'
_journal_page_first 2192
_journal_paper_doi 10.1021/cg901438x
_journal_volume 10
_journal_year 2010
_chemical_formula_moiety 'C12 H10 Cl2 Cu2 N6'
_chemical_formula_sum 'C12 H10 Cl2 Cu2 N6'
_chemical_formula_weight 436.24
_chemical_melting_point ?
_chemical_name_systematic
; 
 ? 
;
_space_group_IT_number 61
_symmetry_cell_setting orthorhombic
_symmetry_space_group_name_Hall '-P 2ac 2ab'
_symmetry_space_group_name_H-M 'P b c a'
_atom_sites_solution_hydrogens geom
_atom_sites_solution_primary direct
_atom_sites_solution_secondary difmap
_audit_creation_method SHELXL-97
_cell_angle_alpha 90.00
_cell_angle_beta 90.00
_cell_angle_gamma 90.00
_cell_formula_units_Z 8
_cell_length_a 7.1260(5)
_cell_length_b 12.5407(10)
_cell_length_c 30.918(3)
_cell_measurement_reflns_used 2453
_cell_measurement_temperature 298(2)
_cell_measurement_theta_max 25.07
_cell_measurement_theta_min 2.64
_cell_volume 2763.0(4)
_computing_cell_refinement 'Bruker SMART'
_computing_data_collection 'Bruker SMART'
_computing_data_reduction 'Bruker SAINT'
_computing_molecular_graphics SHELXP-97
_computing_publication_material SHELXTL
_computing_structure_refinement 'SHELXL-97 (Sheldrick, 1997)'
_computing_structure_solution 'SHELXS-97 (Sheldrick, 1990)'
_diffrn_ambient_temperature 298(2)
_diffrn_detector_area_resol_mean 9.00cm
_diffrn_measured_fraction_theta_full 0.997
_diffrn_measured_fraction_theta_max 0.997
_diffrn_measurement_device_type 'CCD area detector'
_diffrn_measurement_method 'phi and omega scans'
_diffrn_radiation_monochromator graphite
_diffrn_radiation_source 'fine-focus sealed tube'
_diffrn_radiation_type MoK\a
_diffrn_radiation_wavelength 0.71073
_diffrn_reflns_av_R_equivalents 0.0880
_diffrn_reflns_av_sigmaI/netI 0.0556
_diffrn_reflns_limit_h_max 8
_diffrn_reflns_limit_h_min -8
_diffrn_reflns_limit_k_max 14
_diffrn_reflns_limit_k_min -14
_diffrn_reflns_limit_l_max 18
_diffrn_reflns_limit_l_min -36
_diffrn_reflns_number 14325
_diffrn_reflns_theta_full 25.07
_diffrn_reflns_theta_max 25.07
_diffrn_reflns_theta_min 2.64
_diffrn_standards_decay_% none
_diffrn_standards_interval_count none
_diffrn_standards_interval_time none
_diffrn_standards_number none
_exptl_absorpt_coefficient_mu 3.468
_exptl_absorpt_correction_T_max 0.4518
_exptl_absorpt_correction_T_min 0.3557
_exptl_absorpt_correction_type empirical
_exptl_absorpt_process_details SADABS
_exptl_crystal_colour yellow
_exptl_crystal_density_diffrn 2.097
_exptl_crystal_density_meas ?
_exptl_crystal_density_method 'not measured'
_exptl_crystal_description block
_exptl_crystal_F_000 1728
_exptl_crystal_size_max 0.29
_exptl_crystal_size_mid 0.26
_exptl_crystal_size_min 0.23
_refine_diff_density_max 0.728
_refine_diff_density_min -0.691
_refine_diff_density_rms 0.098
_refine_ls_extinction_method none
_refine_ls_goodness_of_fit_ref 0.979
_refine_ls_hydrogen_treatment mixed
_refine_ls_matrix_type full
_refine_ls_number_parameters 229
_refine_ls_number_reflns 2453
_refine_ls_number_restraints 0
_refine_ls_restrained_S_all 0.979
_refine_ls_R_factor_all 0.0627
_refine_ls_R_factor_gt 0.0384
_refine_ls_shift/su_max 0.000
_refine_ls_shift/su_mean 0.000
_refine_ls_structure_factor_coef Fsqd
_refine_ls_weighting_details 'calc w=1/[\s^2^(Fo^2^)+(0.0445P)^2^+0.0000P] where P=(Fo^2^+2Fc^2^)/3'
_refine_ls_weighting_scheme calc
_refine_ls_wR_factor_gt 0.0815
_refine_ls_wR_factor_ref 0.0881
_reflns_number_gt 1756
_reflns_number_total 2453
_reflns_threshold_expression >2sigma(I)
_cod_data_source_file cg901438x_si_002.cif
_cod_data_source_block Compound-7
_cod_depositor_comments
;
The following automatic conversions were performed:

'_chemical_melting_point' value 'not measured' was changed to '?' -
the value is undefined or not given.

'_symmetry_cell_setting' value
'Orthorhombic' changed to 'orthorhombic' according to
/home/saulius/struct/CIF-dictionaries/cif_core.dic dictionary named
'cif_core.dic' version 2.4.2 from 2011-04-26.

Automatic conversion script
Id: cif_fix_values 1715 2011-07-08 13:25:40Z adriana 

The following automatic conversions were performed:

'_exptl_crystal_density_meas' value 'none' was changed to '?' - the
value is perceived as not measured.

Automatic conversion script
Id: cif_fix_values 3008 2015-01-20 13:52:24Z robertas 
;
_cod_original_sg_symbol_Hall -P2ac2ab
_cod_original_sg_symbol_H-M pbca
_cod_database_code 4502601

loop_
_symmetry_equiv_pos_as_xyz
'x, y, z'
'-x+1/2, -y, z+1/2'
'-x, y+1/2, -z+1/2'
'x+1/2, -y+1/2, -z'
'-x, -y, -z'
'x-1/2, y, -z-1/2'
'x, -y-1/2, z-1/2'
'-x-1/2, y-1/2, z'

loop_
_atom_site_label
_atom_site_type_symbol
_atom_site_fract_x
_atom_site_fract_y
_atom_site_fract_z
_atom_site_U_iso_or_equiv
_atom_site_adp_type
_atom_site_occupancy
_atom_site_symmetry_multiplicity
_atom_site_calc_flag
Cu1 Cu 1.19278(8) 0.60700(4) 0.141026(17) 0.03256(18) Uani 1 1 d
Cu2 Cu 1.39002(9) 0.78944(5) 0.082300(19) 0.0422(2) Uani 1 1 d
Cl1 Cl 1.49205(15) 0.70058(9) 0.13879(4) 0.0333(3) Uani 1 1 d
Cl2 Cl 1.20180(17) 0.46981(8) 0.08963(3) 0.0352(3) Uani 1 1 d
N1 N 1.1348(4) 0.3831(2) 0.35998(11) 0.0200(7) Uani 1 1 d
N2 N 1.0146(5) 0.2657(3) 0.31620(11) 0.0267(8) Uani 1 1 d
N3 N 1.0004(5) 0.2272(3) 0.35762(11) 0.0255(8) Uani 1 1 d
N4 N 1.2274(6) 0.4714(3) 0.37808(14) 0.0356(10) Uani 1 1 d
H4A H 1.345(7) 0.472(4) 0.3678(16) 0.050 Uiso 1 1 d
H4B H 1.161(7) 0.521(4) 0.3738(17) 0.050 Uiso 1 1 d
N5 N 1.1828(5) 0.5299(3) 0.19973(11) 0.0247(8) Uani 1 1 d
N6 N 1.1193(5) 0.2420(3) 0.51973(11) 0.0309(9) Uani 1 1 d
C1 C 1.0949(5) 0.3595(3) 0.31797(13) 0.0202(9) Uani 1 1 d
C2 C 1.0755(5) 0.2982(3) 0.38424(13) 0.0212(9) Uani 1 1 d
C3 C 1.2071(6) 0.5779(4) 0.23805(14) 0.0271(10) Uani 1 1 d
H3 H 1.251(7) 0.644(4) 0.2349(15) 0.050 Uiso 1 1 d
C4 C 1.1847(7) 0.5292(3) 0.27754(14) 0.0266(10) Uani 1 1 d
H4 H 1.208(7) 0.566(4) 0.2977(15) 0.050 Uiso 1 1 d
C5 C 1.1302(5) 0.4230(3) 0.27873(13) 0.0205(9) Uani 1 1 d
C6 C 1.1025(6) 0.3725(3) 0.23933(14) 0.0243(10) Uani 1 1 d
H6 H 1.061(7) 0.308(4) 0.2374(16) 0.050 Uiso 1 1 d
C7 C 1.1313(6) 0.4270(3) 0.20161(14) 0.0242(10) Uani 1 1 d
H7 H 1.118(7) 0.398(4) 0.1796(16) 0.050 Uiso 1 1 d
C8 C 1.1181(7) 0.3417(4) 0.50440(15) 0.0343(11) Uani 1 1 d
H8 H 1.123(6) 0.402(4) 0.5254(15) 0.050 Uiso 1 1 d
C9 C 1.1046(7) 0.3641(4) 0.46098(15) 0.0330(11) Uani 1 1 d
H9 H 1.099(7) 0.431(4) 0.4540(15) 0.050 Uiso 1 1 d
C10 C 1.0961(6) 0.2831(3) 0.43100(13) 0.0253(10) Uani 1 1 d
C11 C 1.1013(7) 0.1797(4) 0.44745(15) 0.0309(11) Uani 1 1 d
H11 H 1.087(7) 0.127(4) 0.4314(16) 0.050 Uiso 1 1 d
C12 C 1.1119(7) 0.1633(4) 0.49069(14) 0.0331(11) Uani 1 1 d
H12 H 1.114(6) 0.093(4) 0.5018(16) 0.050 Uiso 1 1 d

loop_
_atom_site_aniso_label
_atom_site_aniso_U_11
_atom_site_aniso_U_22
_atom_site_aniso_U_33
_atom_site_aniso_U_23
_atom_site_aniso_U_13
_atom_site_aniso_U_12
Cu1 0.0417(3) 0.0258(3) 0.0301(3) 0.0014(2) 0.0054(3) 0.0051(3)
Cu2 0.0444(4) 0.0568(4) 0.0253(3) 0.0017(3) -0.0004(3) -0.0038(3)
Cl1 0.0322(6) 0.0268(6) 0.0409(6) 0.0071(5) -0.0003(5) -0.0003(5)
Cl2 0.0511(7) 0.0261(6) 0.0285(6) -0.0054(5) 0.0058(5) 0.0022(6)
N1 0.0191(17) 0.0158(17) 0.0250(19) -0.0009(16) -0.0032(15) -0.0013(14)
N2 0.034(2) 0.028(2) 0.0182(19) 0.0025(15) -0.0015(17) -0.0056(17)
N3 0.033(2) 0.023(2) 0.0202(19) 0.0004(16) 0.0000(17) -0.0049(16)
N4 0.042(2) 0.026(2) 0.039(2) -0.0006(19) -0.009(2) -0.010(2)
N5 0.0272(18) 0.0218(18) 0.0251(19) 0.0018(16) 0.0022(17) -0.0005(16)
N6 0.041(2) 0.032(2) 0.0195(19) -0.0005(17) -0.0022(18) 0.0013(18)
C1 0.020(2) 0.021(2) 0.020(2) -0.0008(17) -0.0016(19) -0.0010(18)
C2 0.021(2) 0.019(2) 0.024(2) 0.0014(19) 0.0002(18) 0.0041(18)
C3 0.032(2) 0.022(2) 0.027(2) 0.004(2) 0.002(2) -0.003(2)
C4 0.033(2) 0.023(2) 0.023(2) -0.0048(18) -0.003(2) -0.004(2)
C5 0.019(2) 0.020(2) 0.022(2) 0.0046(18) 0.0020(18) 0.0024(17)
C6 0.025(2) 0.016(2) 0.032(2) 0.001(2) 0.002(2) -0.0013(19)
C7 0.032(2) 0.024(2) 0.017(2) -0.0023(19) 0.001(2) 0.0019(19)
C8 0.044(3) 0.030(3) 0.029(3) -0.005(2) 0.000(2) 0.001(2)
C9 0.047(3) 0.024(2) 0.028(3) 0.000(2) -0.004(2) 0.003(2)
C10 0.021(2) 0.031(3) 0.024(2) 0.000(2) 0.0011(19) 0.002(2)
C11 0.039(3) 0.024(3) 0.030(3) -0.004(2) -0.002(2) -0.001(2)
C12 0.044(3) 0.029(3) 0.026(3) 0.007(2) 0.003(2) 0.001(2)

loop_
_atom_type_symbol
_atom_type_description
_atom_type_scat_dispersion_real
_atom_type_scat_dispersion_imag
_atom_type_scat_source
C C 0.0033 0.0016 'International Tables Vol C Tables 4.2.6.8 and 6.1.1.4'
H H 0.0000 0.0000 'International Tables Vol C Tables 4.2.6.8 and 6.1.1.4'
N N 0.0061 0.0033 'International Tables Vol C Tables 4.2.6.8 and 6.1.1.4'
Cl Cl 0.1484 0.1585 'International Tables Vol C Tables 4.2.6.8 and 6.1.1.4'
Cu Cu 0.3201 1.2651 'International Tables Vol C Tables 4.2.6.8 and 6.1.1.4'

loop_
_geom_angle_atom_site_label_1
_geom_angle_atom_site_label_2
_geom_angle_atom_site_label_3
_geom_angle
_geom_angle_site_symmetry_1
_geom_angle_site_symmetry_3
N3 Cu1 N5 107.79(13) 3_755 .
N3 Cu1 Cl2 125.07(10) 3_755 .
N5 Cu1 Cl2 104.72(10) . .
N3 Cu1 Cl1 103.60(10) 3_755 .
N5 Cu1 Cl1 106.36(10) . .
Cl2 Cu1 Cl1 108.09(5) . .
N6 Cu2 Cl1 133.53(11) 2_764 .
N6 Cu2 Cl2 105.99(11) 2_764 8_865
Cl1 Cu2 Cl2 120.05(5) . 8_865
Cu2 Cl1 Cu1 88.69(4) . .
Cu1 Cl2 Cu2 139.43(5) . 8_855
C1 N1 C2 106.8(3) . .
C1 N1 N4 130.4(3) . .
C2 N1 N4 122.7(3) . .
C1 N2 N3 108.0(3) . .
C2 N3 N2 108.3(3) . .
C2 N3 Cu1 139.1(3) . 3_745
N2 N3 Cu1 109.2(2) . 3_745
N1 N4 H4A 108(3) . .
N1 N4 H4B 106(4) . .
H4A N4 H4B 120(5) . .
C3 N5 C7 115.4(4) . .
C3 N5 Cu1 124.4(3) . .
C7 N5 Cu1 119.9(3) . .
C12 N6 C8 116.9(4) . .
C12 N6 Cu2 120.6(3) . 2_765
C8 N6 Cu2 122.2(3) . 2_765
N2 C1 N1 109.1(3) . .
N2 C1 C5 121.7(3) . .
N1 C1 C5 129.2(3) . .
N3 C2 N1 107.8(3) . .
N3 C2 C10 124.5(4) . .
N1 C2 C10 127.6(4) . .
N5 C3 C4 124.8(4) . .
N5 C3 H3 112(3) . .
C4 C3 H3 123(3) . .
C3 C4 C5 118.8(4) . .
C3 C4 H4 115(4) . .
C5 C4 H4 126(4) . .
C6 C5 C4 117.0(4) . .
C6 C5 C1 116.9(3) . .
C4 C5 C1 126.1(4) . .
C7 C6 C5 120.0(4) . .
C7 C6 H6 118(3) . .
C5 C6 H6 122(3) . .
N5 C7 C6 124.0(4) . .
N5 C7 H7 117(4) . .
C6 C7 H7 119(4) . .
N6 C8 C9 122.5(4) . .
N6 C8 H8 118(3) . .
C9 C8 H8 119(3) . .
C8 C9 C10 120.7(4) . .
C8 C9 H9 116(3) . .
C10 C9 H9 123(3) . .
C9 C10 C11 116.1(4) . .
C9 C10 C2 125.0(4) . .
C11 C10 C2 118.9(4) . .
C12 C11 C10 120.2(4) . .
C12 C11 H11 118(3) . .
C10 C11 H11 121(3) . .
N6 C12 C11 123.6(4) . .
N6 C12 H12 116(3) . .
C11 C12 H12 120(3) . .

loop_
_geom_bond_atom_site_label_1
_geom_bond_atom_site_label_2
_geom_bond_distance
_geom_bond_site_symmetry_2
Cu1 N3 2.042(3) 3_755
Cu1 N5 2.058(3) .
Cu1 Cl2 2.3429(12) .
Cu1 Cl1 2.4352(12) .
Cu2 N6 1.975(3) 2_764
Cu2 Cl1 2.1957(13) .
Cu2 Cl2 2.3656(13) 8_865
Cl2 Cu2 2.3656(13) 8_855
N1 C1 1.362(5) .
N1 C2 1.369(5) .
N1 N4 1.406(5) .
N2 C1 1.309(5) .
N2 N3 1.372(5) .
N3 C2 1.325(5) .
N3 Cu1 2.042(3) 3_745
N4 H4A 0.90(5) .
N4 H4B 0.79(5) .
N5 C3 1.340(5) .
N5 C7 1.343(5) .
N6 C12 1.335(6) .
N6 C8 1.337(5) .
N6 Cu2 1.975(3) 2_765
C1 C5 1.473(5) .
C2 C10 1.465(6) .
C3 C4 1.374(6) .
C3 H3 0.89(5) .
C4 C5 1.388(6) .
C4 H4 0.79(5) .
C5 C6 1.387(6) .
C6 C7 1.367(6) .
C6 H6 0.86(5) .
C7 H7 0.78(5) .
C8 C9 1.375(6) .
C8 H8 1.00(5) .
C9 C10 1.376(6) .
C9 H9 0.87(5) .
C10 C11 1.394(6) .
C11 C12 1.355(6) .
C11 H11 0.84(5) .
C12 H12 0.95(5) .

loop_
_geom_hbond_atom_site_label_D
_geom_hbond_atom_site_label_H
_geom_hbond_atom_site_label_A
_geom_hbond_distance_DH
_geom_hbond_distance_HA
_geom_hbond_distance_DA
_geom_hbond_angle_DHA
_geom_hbond_site_symmetry_A
N4 H4A Cl2 0.90(5) 2.86(5) 3.525(4) 132(4) 6_656
N4 H4B Cl1 0.79(5) 2.59(5) 3.368(4) 171(5) 6_556
